data_7101360
loop_
_publ_author_name
'Kazuki Sada'
'Yuzo Fujiki'
S.Shinkai
'Nami Tokunaga'

_publ_section_title
;
Face-Selective Decoration of an Organic Single Crystal
toward Photochemical Devices
;
_journal_issue 34
_journal_name_full 'Chemical Communications'
_journal_paper_doi 10.1039/b606085d
_journal_year 2006
_chemical_formula_sum 'C17 H14 Cl N'
_chemical_formula_weight 267.74
_chemical_name_systematic
;
?
;
_space_group_IT_number 19
_symmetry_cell_setting orthorhombic
_symmetry_space_group_name_Hall 'P 2ac 2ab'
_symmetry_space_group_name_H-M 'P 21 21 21'
_atom_sites_solution_hydrogens geom
_atom_sites_solution_primary direct
_atom_sites_solution_secondary difmap
_audit_creation_method SHELXL-97
_cell_angle_alpha 90.00
_cell_angle_beta 90.00
_cell_angle_gamma 90.00
_cell_formula_units_Z 4
_cell_length_a 4.8026(15)
_cell_length_b 7.891(3)
_cell_length_c 35.162(11)
_cell_measurement_reflns_used 2925
_cell_measurement_temperature 298(2)
_cell_measurement_theta_max 25.52
_cell_measurement_theta_min 2.32
_cell_volume 1332.6(7)
_computing_cell_refinement 'Bruker SMART'
_computing_data_collection 'Bruker SMART'
_computing_data_reduction 'Bruker SAINT'
_computing_molecular_graphics 'Bruker SHELXTL'
_computing_publication_material 'Bruker SHELXTL'
_computing_structure_refinement 'SHELXL-97 (Sheldrick, 1997)'
_computing_structure_solution 'SHELXS-97 (Sheldrick, 1990)'
_diffrn_ambient_temperature 298(2)
_diffrn_detector_area_resol_mean 8.366
_diffrn_measured_fraction_theta_full 0.950
_diffrn_measured_fraction_theta_max 0.950
_diffrn_measurement_device_type 'CCD area detector'
_diffrn_measurement_method 'phi and omega scans'
_diffrn_radiation_monochromator graphite
_diffrn_radiation_source 'fine-focus sealed tube'
_diffrn_radiation_type MoK\a
_diffrn_radiation_wavelength 0.71073
_diffrn_reflns_av_R_equivalents 0.0323
_diffrn_reflns_av_sigmaI/netI 0.0413
_diffrn_reflns_limit_h_max 6
_diffrn_reflns_limit_h_min -6
_diffrn_reflns_limit_k_max 11
_diffrn_reflns_limit_k_min -10
_diffrn_reflns_limit_l_max 49
_diffrn_reflns_limit_l_min -30
_diffrn_reflns_number 10531
_diffrn_reflns_theta_full 30.37
_diffrn_reflns_theta_max 30.37
_diffrn_reflns_theta_min 1.16
_exptl_absorpt_coefficient_mu 0.271
_exptl_absorpt_correction_T_max 0.9839
_exptl_absorpt_correction_T_min 0.8227
_exptl_absorpt_correction_type empirical
_exptl_crystal_colour colorless
_exptl_crystal_density_diffrn 1.335
_exptl_crystal_density_method 'not measured'
_exptl_crystal_description prism
_exptl_crystal_F_000 560
_exptl_crystal_size_max 0.75
_exptl_crystal_size_mid 0.22
_exptl_crystal_size_min 0.06
_refine_diff_density_max 0.413
_refine_diff_density_min -0.240
_refine_diff_density_rms 0.067
_refine_ls_abs_structure_details 'Flack H D (1983), Acta Cryst. A39, 876-881'
_refine_ls_abs_structure_Flack 0.05(10)
_refine_ls_extinction_method none
_refine_ls_goodness_of_fit_ref 1.072
_refine_ls_hydrogen_treatment noref
_refine_ls_matrix_type full
_refine_ls_number_parameters 173
_refine_ls_number_reflns 3736
_refine_ls_number_restraints 0
_refine_ls_restrained_S_all 1.072
_refine_ls_R_factor_all 0.0871
_refine_ls_R_factor_gt 0.0629
_refine_ls_shift/su_max 0.000
_refine_ls_shift/su_mean 0.000
_refine_ls_structure_factor_coef Fsqd
_refine_ls_weighting_details 'calc w=1/[\s^2^(Fo^2^)+(0.0884P)^2^+0.0000P] where P=(Fo^2^+2Fc^2^)/3'
_refine_ls_weighting_scheme calc
_refine_ls_wR_factor_gt 0.1427
_refine_ls_wR_factor_ref 0.1606
_reflns_number_gt 2732
_reflns_number_total 3736
_reflns_threshold_expression >2sigma(I)
_cod_data_source_file b606085d.txt
_cod_depositor_comments
;
The following automatic conversions were performed:
'_symmetry_cell_setting' value 'Orthorhombic' changed to 'orthorhombic'
according to '/home/saulius/struct/CIF-dictionaries/cif_core.dic'
dictionary named 'cif_core.dic' version 2.4.1 from 2010-06-29.

Automatic conversion script
Id: cif_fix_enum 1527 2010-12-29 10:47:43Z saulius 
;
_cod_original_sg_symbol_H-M P2(1)2(1)2(1)
_cod_database_code 7101360

loop_
_symmetry_equiv_pos_as_xyz
'x, y, z'
'-x+1/2, -y, z+1/2'
'-x, y+1/2, -z+1/2'
'x+1/2, -y+1/2, -z'

loop_
_atom_site_label
_atom_site_type_symbol
_atom_site_fract_x
_atom_site_fract_y
_atom_site_fract_z
_atom_site_U_iso_or_equiv
_atom_site_adp_type
_atom_site_occupancy
_atom_site_symmetry_multiplicity
_atom_site_calc_flag
_atom_site_refinement_flags
Cl1 Cl 0.68641(16) 0.80894(9) 0.779552(19) 0.0535(2) Uani 1 1 d .
C2 C 0.1285(5) 0.2159(3) 0.85941(7) 0.0383(5) Uani 1 1 d .
C17 C -0.1662(6) 0.2917(3) 0.80293(7) 0.0447(6) Uani 1 1 d .
H17A H -0.1243 0.1807 0.7925 0.054 Uiso 1 1 calc R
H17B H -0.3446 0.2840 0.8157 0.054 Uiso 1 1 calc R
C15 C 0.3294(5) 0.2567(3) 0.88750(7) 0.0397(5) Uani 1 1 d .
C16 C 0.4049(6) 0.1356(3) 0.91555(7) 0.0439(6) Uani 1 1 d .
C1 C 0.0550(5) 0.3365(3) 0.83202(7) 0.0388(5) Uani 1 1 d .
C13 C 0.3782(6) 0.5357(3) 0.86003(8) 0.0509(7) Uani 1 1 d .
H13 H 0.4607 0.6423 0.8597 0.061 Uiso 1 1 calc R
C14 C 0.1816(6) 0.4960(3) 0.83282(8) 0.0467(6) Uani 1 1 d .
H14 H 0.1326 0.5766 0.8147 0.056 Uiso 1 1 calc R
C3 C 0.0067(6) 0.0490(3) 0.86031(8) 0.0457(6) Uani 1 1 d .
H3 H -0.1250 0.0193 0.8421 0.055 Uiso 1 1 calc R
C5 C 0.2825(7) -0.0279(4) 0.91536(8) 0.0515(7) Uani 1 1 d .
C11 C 0.6554(7) 0.4574(4) 0.91665(9) 0.0579(8) Uani 1 1 d .
H11 H 0.7375 0.5641 0.9173 0.070 Uiso 1 1 calc R
C9 C 0.6077(6) 0.1775(4) 0.94356(8) 0.0553(8) Uani 1 1 d .
C12 C 0.4552(6) 0.4203(4) 0.88774(7) 0.0443(6) Uani 1 1 d .
C4 C 0.0795(7) -0.0641(4) 0.88683(8) 0.0539(7) Uani 1 1 d .
H4 H -0.0052 -0.1701 0.8867 0.065 Uiso 1 1 calc R
C10 C 0.7282(7) 0.3411(5) 0.94302(9) 0.0658(9) Uani 1 1 d .
H10 H 0.8607 0.3692 0.9613 0.079 Uiso 1 1 calc R
C6 C 0.3634(8) -0.1445(4) 0.94264(9) 0.0690(10) Uani 1 1 d .
H6 H 0.2828 -0.2517 0.9429 0.083 Uiso 1 1 calc R
C7 C 0.5616(9) -0.1040(6) 0.96946(10) 0.0777(11) Uani 1 1 d .
H7 H 0.6145 -0.1851 0.9872 0.093 Uiso 1 1 calc R
C8 C 0.6822(9) 0.0525(6) 0.97050(8) 0.0712(10) Uani 1 1 d .
H8 H 0.8141 0.0771 0.9891 0.085 Uiso 1 1 calc R
N1 N -0.1908(5) 0.4139(3) 0.77121(6) 0.0514(6) Uani 1 1 d .
H1A H -0.0395 0.4079 0.7567 0.077 Uiso 1 1 calc R
H1B H -0.2074 0.5183 0.7805 0.077 Uiso 1 1 calc R
H1C H -0.3404 0.3890 0.7574 0.077 Uiso 1 1 calc R

loop_
_atom_site_aniso_label
_atom_site_aniso_U_11
_atom_site_aniso_U_22
_atom_site_aniso_U_33
_atom_site_aniso_U_23
_atom_site_aniso_U_13
_atom_site_aniso_U_12
Cl1 0.0543(4) 0.0513(3) 0.0551(4) 0.0026(3) -0.0091(3) 0.0014(3)
C2 0.0346(12) 0.0401(12) 0.0401(12) -0.0059(10) 0.0017(9) 0.0021(10)
C17 0.0459(14) 0.0426(13) 0.0455(13) -0.0009(10) -0.0071(12) 0.0012(13)
C15 0.0336(12) 0.0466(13) 0.0391(12) -0.0091(10) 0.0031(10) 0.0060(11)
C16 0.0407(14) 0.0545(14) 0.0367(12) -0.0044(11) 0.0058(10) 0.0098(11)
C1 0.0357(13) 0.0399(12) 0.0408(12) -0.0070(10) 0.0007(10) 0.0020(10)
C13 0.0498(16) 0.0407(13) 0.0623(17) -0.0080(12) -0.0029(13) -0.0082(12)
C14 0.0473(14) 0.0415(12) 0.0512(14) 0.0031(11) -0.0053(14) 0.0013(13)
C3 0.0470(15) 0.0392(13) 0.0509(15) -0.0043(12) -0.0041(12) -0.0016(11)
C5 0.0527(17) 0.0586(16) 0.0431(13) 0.0069(12) 0.0103(13) 0.0141(14)
C11 0.0481(17) 0.0628(17) 0.0629(17) -0.0206(15) -0.0078(15) -0.0018(15)
C9 0.0462(16) 0.079(2) 0.0402(13) -0.0068(14) -0.0002(12) 0.0162(15)
C12 0.0370(13) 0.0509(14) 0.0451(14) -0.0105(12) 0.0011(12) 0.0002(12)
C4 0.0585(18) 0.0454(14) 0.0577(16) 0.0034(13) 0.0070(15) -0.0027(14)
C10 0.0514(19) 0.096(3) 0.0494(16) -0.0217(17) -0.0078(14) 0.0048(17)
C6 0.076(2) 0.073(2) 0.0584(18) 0.0205(16) 0.0147(17) 0.0216(18)
C7 0.084(3) 0.095(3) 0.0541(19) 0.0224(19) 0.0030(19) 0.032(2)
C8 0.065(2) 0.108(3) 0.0406(15) 0.0027(17) 0.0015(16) 0.029(2)
N1 0.0492(13) 0.0500(12) 0.0548(13) -0.0008(10) -0.0138(12) 0.0038(12)

loop_
_atom_type_symbol
_atom_type_description
_atom_type_scat_dispersion_real
_atom_type_scat_dispersion_imag
_atom_type_scat_source
C C 0.0033 0.0016 'International Tables Vol C Tables 4.2.6.8 and 6.1.1.4'
H H 0.0000 0.0000 'International Tables Vol C Tables 4.2.6.8 and 6.1.1.4'
N N 0.0061 0.0033 'International Tables Vol C Tables 4.2.6.8 and 6.1.1.4'
Cl Cl 0.1484 0.1585 'International Tables Vol C Tables 4.2.6.8 and 6.1.1.4'

loop_
_geom_angle_atom_site_label_1
_geom_angle_atom_site_label_2
_geom_angle_atom_site_label_3
_geom_angle
C1 C2 C15 119.7(2)
C1 C2 C3 122.3(2)
C15 C2 C3 118.0(2)
N1 C17 C1 114.4(2)
N1 C17 H17A 108.7
C1 C17 H17A 108.7
N1 C17 H17B 108.7
C1 C17 H17B 108.7
H17A C17 H17B 107.6
C2 C15 C16 120.3(2)
C2 C15 C12 119.9(2)
C16 C15 C12 119.8(2)
C5 C16 C15 120.2(2)
C5 C16 C9 119.9(3)
C15 C16 C9 119.9(3)
C14 C1 C2 119.3(2)
C14 C1 C17 121.9(2)
C2 C1 C17 118.8(2)
C14 C13 C12 121.5(3)
C14 C13 H13 119.3
C12 C13 H13 119.3
C13 C14 C1 121.0(2)
C13 C14 H14 119.5
C1 C14 H14 119.5
C4 C3 C2 121.2(3)
C4 C3 H3 119.4
C2 C3 H3 119.4
C6 C5 C16 119.0(3)
C6 C5 C4 123.1(3)
C16 C5 C4 117.9(2)
C10 C11 C12 121.6(3)
C10 C11 H11 119.2
C12 C11 H11 119.2
C8 C9 C10 122.8(3)
C8 C9 C16 118.3(3)
C10 C9 C16 118.9(3)
C13 C12 C15 118.6(2)
C13 C12 C11 123.1(3)
C15 C12 C11 118.3(3)
C3 C4 C5 122.4(3)
C3 C4 H4 118.8
C5 C4 H4 118.8
C11 C10 C9 121.6(3)
C11 C10 H10 119.2
C9 C10 H10 119.2
C7 C6 C5 120.9(4)
C7 C6 H6 119.5
C5 C6 H6 119.5
C8 C7 C6 121.5(3)
C8 C7 H7 119.3
C6 C7 H7 119.3
C7 C8 C9 120.4(3)
C7 C8 H8 119.8
C9 C8 H8 119.8
C17 N1 H1A 109.5
C17 N1 H1B 109.5
H1A N1 H1B 109.5
C17 N1 H1C 109.5
H1A N1 H1C 109.5
H1B N1 H1C 109.5

loop_
_geom_bond_atom_site_label_1
_geom_bond_atom_site_label_2
_geom_bond_distance
C2 C1 1.400(3)
C2 C15 1.418(4)
C2 C3 1.441(4)
C17 N1 1.479(3)
C17 C1 1.516(4)
C17 H17A 0.9700
C17 H17B 0.9700
C15 C16 1.421(4)
C15 C12 1.425(4)
C16 C5 1.418(4)
C16 C9 1.424(4)
C1 C14 1.398(4)
C13 C14 1.380(4)
C13 C12 1.384(4)
C13 H13 0.9300
C14 H14 0.9300
C3 C4 1.337(4)
C3 H3 0.9300
C5 C6 1.385(4)
C5 C4 1.427(5)
C11 C10 1.351(5)
C11 C12 1.429(4)
C11 H11 0.9300
C9 C8 1.414(5)
C9 C10 1.414(5)
C4 H4 0.9300
C10 H10 0.9300
C6 C7 1.378(6)
C6 H6 0.9300
C7 C8 1.364(6)
C7 H7 0.9300
C8 H8 0.9300
N1 H1A 0.8900
N1 H1B 0.8900
N1 H1C 0.8900

loop_
_cod_related_entry_id
_cod_related_entry_database
_cod_related_entry_code
1 ChemSpider 9776184
